data_6000274
loop_
_publ_author_name
'Pietraszko, A.'
'Bronowska, W.'

_publ_section_title
;
 Rb2Li4(SeO4)(3)2H(2)O - the new crystal of selenates hydrates family
;
_journal_name_full 'Solid State Communications'
_journal_page_first 205
_journal_page_last 209
_journal_paper_doi 10.1016/S0038-1098(99)00186-6
_journal_volume 111
_journal_year 1999
_chemical_formula_sum 'H4 Li4 O14 Rb2 Se3'
_space_group_name_H-M_alt 'P 1 21/c 1'
_cell_angle_alpha 90.000
_cell_angle_beta 93.110
_cell_angle_gamma 90.000
_cell_length_a 5.2560
_cell_length_b 5.1780
_cell_length_c 26.7390
_cell_volume 726.65
_cod_database_code 6000274

loop_
_atom_site_label
_atom_site_fract_x
_atom_site_fract_y
_atom_site_fract_z
? ? ? ?
